data_1001363
loop_
_publ_author_name
'Leclaire, A'
'Lamire, M'
'Raveau, B'

_publ_section_title
;
Mo~4~ P~6~ Si~2~ O~25~, an Mo(^III^) phosphosilicate closely related to
V~3~ P~5~ Si O~19~: oxygen non-stoichiometry in silicophosphates.
;
_journal_coden_ASTM ACSCEE
_journal_name_full 'Acta Crystallographica C (39,1983-)'
_journal_page_first 1181
_journal_page_last 1184
_journal_volume 44
_journal_year 1988
_chemical_formula_structural 'Mo4 (P6 Si2 O25)'
_chemical_formula_sum 'Mo4 O25 P6 Si2'
_chemical_name_systematic
;
Tetramolybdenum(III) tecto-hexaphosphodisilicate
;
_space_group_IT_number 147
_symmetry_cell_setting trigonal
_symmetry_Int_Tables_number 147
_symmetry_space_group_name_Hall '-P 3'
_symmetry_space_group_name_H-M 'P -3'
_cell_angle_alpha 90
_cell_angle_beta 90
_cell_angle_gamma 120
_cell_formula_units_Z 3
_cell_length_a 14.705(4)
_cell_length_b 14.705(4)
_cell_length_c 7.3986(5)
_cell_volume 1385.5
_refine_ls_R_factor_all 0.065
_cod_database_code 1001363

loop_
_symmetry_equiv_pos_as_xyz
x,y,z
-y,x-y,z
y-x,-x,z
-x,-y,-z
y,y-x,-z
x-y,x,-z

loop_
_atom_site_label
_atom_site_type_symbol
_atom_site_symmetry_multiplicity
_atom_site_Wyckoff_symbol
_atom_site_fract_x
_atom_site_fract_y
_atom_site_fract_z
_atom_site_occupancy
_atom_site_attached_hydrogens
_atom_site_calc_flag
Mo1 Mo3+ 6 g 0.33924(4) 0.34042(4) 0.07322(7) 1. 0 d
Mo2 Mo3+ 6 g 0.32866(4) 0.32620(4) 0.42460(7) 1. 0 d
P1 P5+ 6 g 0.4368(1) 0.1886(1) 0.2501(2) 1. 0 d
P2 P5+ 6 g 0.0856(1) 0.2301(1) 0.2470(2) 1. 0 d
P3 P5+ 6 g 0.1036(1) -0.4776(1) 0.2550(2) 1. 0 d
Si1 Si4+ 2 c 0. 0. 0.2895(5) 1. 0 d
Si2 Si4+ 2 d 0.3333 -0.3333 0.2155(6) 1. 0 d
Si3 Si4+ 2 d -0.3333 0.3333 0.2163(6) 1. 0 d
O1 O2- 6 g 0.2063(3) 0.3018(4) 0.2422(9) 1. 0 d
O2 O2- 6 g 0.2521(4) 0.2184(4) -0.0920(8) 1. 0 d
O3 O2- 6 g 0.3646(4) 0.2369(4) 0.2390(8) 1. 0 d
O4 O2- 6 g 0.4747(4) 0.3786(4) -0.0710(8) 1. 0 d
O5 O2- 6 g 0.4303(3) 0.4598(3) 0.2674(7) 1. 0 d
O6 O2- 6 g 0.3026(5) 0.4364(5) -0.0762(9) 1. 0 d
O7 O2- 6 g 0.2326(4) 0.1891(4) -0.4313(8) 1. 0 d
O8 O2- 6 g 0.4545(5) 0.3624(4) -0.4115(9) 1. 0 d
O9 O2- 6 g 0.2897(5) 0.4122(5) -0.417(1) 1. 0 d
O10 O2- 6 g 0.0691(3) 0.1177(3) 0.2098(7) 1. 0 d
O11 O2- 1 b 0. 0. 0.5 1. 0 d
O12 O2- 6 g 0.4057(5) -0.2155(4) 0.282(1) 1. 0 d
O13 O2- 6 g -0.2852(4) 0.2638(4) 0.285(1) 1. 0 d
O14 O2- 2 d -0.3333 0.3333 0.0007(19) 1. 0 d

loop_
_atom_type_symbol
_atom_type_oxidation_number
Mo3+ 3.000
P5+ 5.000
Si4+ 4.000
O2- -2.000
